data_4342578
loop_
_publ_author_name
'Oliynyk, Anton O.'
'Stoyko, Stanislav S.'
'Mar, Arthur'

_publ_section_title
;
 Many Metals Make the Cut: Quaternary Rare-Earth Germanides RE4M2InGe4 (M
 = Fe, Co, Ni, Ru, Rh, Ir) and RE4RhInGe4 Derived from Excision of Slabs
 in RE2InGe2.
;
_journal_issue 6
_journal_name_full 'Inorganic chemistry'
_journal_page_first 2780
_journal_page_last 2792
_journal_paper_doi 10.1021/ic502955h
_journal_volume 54
_journal_year 2015
_chemical_formula_structural 'Ho4 Ru2 In Ge4'
_chemical_formula_sum 'Ge4 Ho4 In Ru2'
_chemical_formula_weight 1267.04
_chemical_name_common 'holmium ruthenium indium germanide (4/2/1/4)'
_chemical_name_systematic 'holmium ruthenium indium germanide (4/2/1/4)'
_space_group_crystal_system monoclinic
_space_group_IT_number 12
_space_group_name_Hall '-C 2y'
_space_group_name_H-M_alt 'C 1 2/m 1'
_symmetry_space_group_name_Hall '-C 2y'
_symmetry_space_group_name_H-M 'C 1 2/m 1'
_atom_sites_solution_primary direct
_atom_sites_solution_secondary difmap
_audit_creation_method SHELXL-2013
_cell_angle_alpha 90
_cell_angle_beta 106.842(4)
_cell_angle_gamma 90
_cell_formula_units_Z 2
_cell_length_a 15.550(4)
_cell_length_b 4.2349(12)
_cell_length_c 6.9425(19)
_cell_measurement_reflns_used 2170
_cell_measurement_temperature 173(2)
_cell_measurement_theta_max 33.11
_cell_measurement_theta_min 5.00
_cell_volume 437.6(2)
_computing_cell_refinement 'Bruker SAINT 8.27B (Bruker, 2011)'
_computing_data_collection 'Bruker APEX 2 (Bruker, 2008)'
_computing_data_reduction 'Bruker SAINT 8.27B'
_computing_molecular_graphics 'ATOMS 5.1 (Dowty, 1999)'
_computing_publication_material 'Bruker SHELXTL'
_computing_structure_refinement 'Bruker SHELXTL'
_computing_structure_solution 'Bruker SHELXTL'
_diffrn_ambient_temperature 173(2)
_diffrn_measured_fraction_theta_full 1.000
_diffrn_measured_fraction_theta_max 0.986
_diffrn_measurement_device_type 'Bruker PLATFORM/SMART APEX II CCD'
_diffrn_measurement_method '\w and \f scans'
_diffrn_radiation_type MoK\a
_diffrn_radiation_wavelength 0.71073
_diffrn_reflns_av_R_equivalents 0.0341
_diffrn_reflns_av_unetI/netI 0.0316
_diffrn_reflns_Laue_measured_fraction_full 1.000
_diffrn_reflns_Laue_measured_fraction_max 0.986
_diffrn_reflns_limit_h_max 23
_diffrn_reflns_limit_h_min -23
_diffrn_reflns_limit_k_max 6
_diffrn_reflns_limit_k_min -6
_diffrn_reflns_limit_l_max 10
_diffrn_reflns_limit_l_min -10
_diffrn_reflns_number 3120
_diffrn_reflns_point_group_measured_fraction_full 1.000
_diffrn_reflns_point_group_measured_fraction_max 0.986
_diffrn_reflns_theta_full 25.242
_diffrn_reflns_theta_max 33.164
_diffrn_reflns_theta_min 2.737
_diffrn_source 'fine-focus sealed tube'
_exptl_absorpt_coefficient_mu 55.046
_exptl_absorpt_correction_T_max 0.4103
_exptl_absorpt_correction_T_min 0.0403
_exptl_absorpt_correction_type numerical
_exptl_absorpt_process_details 'Bruker SHELXTL (Sheldrick, 2013)'
_exptl_crystal_colour grey
_exptl_crystal_density_diffrn 9.617
_exptl_crystal_density_method 'not measured'
_exptl_crystal_description irregular
_exptl_crystal_F_000 1066
_exptl_crystal_size_max 0.101
_exptl_crystal_size_mid 0.027
_exptl_crystal_size_min 0.023
_refine_diff_density_max 2.164
_refine_diff_density_min -2.413
_refine_diff_density_rms 0.530
_refine_ls_extinction_coef 0.00184(11)
_refine_ls_extinction_expression Fc^*^=kFc[1+0.001xFc^2^\l^3^/sin(2\q)]^-1/4^
_refine_ls_extinction_method SHELXL
_refine_ls_goodness_of_fit_ref 1.070
_refine_ls_hydrogen_treatment undef
_refine_ls_matrix_type full
_refine_ls_number_parameters 37
_refine_ls_number_reflns 930
_refine_ls_number_restraints 0
_refine_ls_restrained_S_all 1.070
_refine_ls_R_factor_all 0.0271
_refine_ls_R_factor_gt 0.0232
_refine_ls_shift/su_max 0.000
_refine_ls_shift/su_mean 0.000
_refine_ls_structure_factor_coef Fsqd
_refine_ls_weighting_details 'w=1/[\s^2^(Fo^2^)+(0.0272P)^2^] where P=(Fo^2^+2Fc^2^)/3'
_refine_ls_weighting_scheme calc
_refine_ls_wR_factor_gt 0.0528
_refine_ls_wR_factor_ref 0.0543
_reflns_Friedel_coverage 0.000
_reflns_number_gt 842
_reflns_number_total 930
_reflns_threshold_expression 'I > 2\s(I)'
_cod_data_source_file ic502955h_si_004.cif
_cod_data_source_block Ho4Ru2InGe4
_cod_depositor_comments 'Adding full bibliography for 4342570--4342590.cif.'
_cod_database_code 4342578
_shelx_space_group_comment
;
The symmetry employed for this shelxl refinement is uniquely defined
by the following loop, which should always be used as a source of
symmetry information in preference to the above space-group names.
They are only intended as comments.
;
_shelx_estimated_absorpt_t_min 0.072
_shelx_estimated_absorpt_t_max 0.364
_shelxl_version_number 2013-4

loop_
_space_group_symop_operation_xyz
'x, y, z'
'-x, y, -z'
'x+1/2, y+1/2, z'
'-x+1/2, y+1/2, -z'
'-x, -y, -z'
'x, -y, z'
'-x+1/2, -y+1/2, -z'
'x+1/2, -y+1/2, z'

loop_
_atom_site_label
_atom_site_type_symbol
_atom_site_fract_x
_atom_site_fract_y
_atom_site_fract_z
_atom_site_U_iso_or_equiv
_atom_site_adp_type
_atom_site_occupancy
_atom_site_site_symmetry_order
_atom_site_calc_flag
_atom_site_refinement_flags_posn
_atom_site_refinement_flags_adp
_atom_site_refinement_flags_occupancy
Ho1 Ho 0.34818(2) 0.0000 0.06760(5) 0.00653(10) Uani 1 2 d S T P
Ho2 Ho 0.58723(2) 0.0000 0.38370(5) 0.00611(10) Uani 1 2 d S T P
Ru Ru 0.22041(4) 0.0000 0.63283(9) 0.00762(14) Uani 1 2 d S T P
In In 0.0000 0.0000 0.0000 0.0080(2) Uani 0.962(4) 4 d S T .
Ge1 Ge 0.06444(5) 0.0000 0.66003(13) 0.00689(17) Uani 1 2 d S T P
Ge2 Ge 0.20063(6) 0.0000 0.26062(13) 0.00796(17) Uani 1 2 d S T P

loop_
_atom_site_aniso_label
_atom_site_aniso_U_11
_atom_site_aniso_U_22
_atom_site_aniso_U_33
_atom_site_aniso_U_23
_atom_site_aniso_U_13
_atom_site_aniso_U_12
Ho1 0.00650(17) 0.00549(16) 0.00681(17) 0.000 0.00068(12) 0.000
Ho2 0.00569(17) 0.00485(16) 0.00840(18) 0.000 0.00298(13) 0.000
Ru 0.0074(3) 0.0066(3) 0.0089(3) 0.000 0.0024(2) 0.000
In 0.0062(4) 0.0104(4) 0.0076(4) 0.000 0.0024(3) 0.000
Ge1 0.0058(4) 0.0049(3) 0.0088(4) 0.000 0.0002(3) 0.000
Ge2 0.0121(4) 0.0043(3) 0.0077(4) 0.000 0.0033(3) 0.000

loop_
_atom_type_symbol
_atom_type_description
_atom_type_scat_dispersion_real
_atom_type_scat_dispersion_imag
_atom_type_scat_source
Ge Ge 0.1547 1.8001 'International Tables Vol C Tables 4.2.6.8 and 6.1.1.4'
Ru Ru -1.2594 0.8363 'International Tables Vol C Tables 4.2.6.8 and 6.1.1.4'
In In -0.7276 1.3100 'International Tables Vol C Tables 4.2.6.8 and 6.1.1.4'
Ho Ho -0.2175 4.6783 'International Tables Vol C Tables 4.2.6.8 and 6.1.1.4'

loop_
_geom_angle_atom_site_label_1
_geom_angle_atom_site_label_2
_geom_angle_atom_site_label_3
_geom_angle
_geom_angle_site_symmetry_1
_geom_angle_site_symmetry_3
Ge1 Ho1 Ge1 93.75(3) 7_556 7_546
Ge1 Ho1 Ge2 89.03(3) 7_556 .
Ge1 Ho1 Ge2 89.03(3) 7_546 .
Ge1 Ho1 Ge2 164.70(3) 7_556 7_545
Ge1 Ho1 Ge2 87.03(3) 7_546 7_545
Ge2 Ho1 Ge2 106.26(2) . 7_545
Ge1 Ho1 Ge2 87.03(3) 7_556 7
Ge1 Ho1 Ge2 164.70(3) 7_546 7
Ge2 Ho1 Ge2 106.26(2) . 7
Ge2 Ho1 Ge2 88.25(3) 7_545 7
Ge1 Ho1 Ru 133.047(16) 7_556 1_554
Ge1 Ho1 Ru 133.047(16) 7_546 1_554
Ge2 Ho1 Ru 94.50(3) . 1_554
Ge2 Ho1 Ru 47.089(18) 7_545 1_554
Ge2 Ho1 Ru 47.089(18) 7 1_554
Ge1 Ho1 In 53.55(2) 7_556 3
Ge1 Ho1 In 109.96(2) 7_546 3
Ge2 Ho1 In 137.758(13) . 3
Ge2 Ho1 In 111.91(2) 7_545 3
Ge2 Ho1 In 58.73(2) 7 3
Ru Ho1 In 98.315(18) 1_554 3
Ge1 Ho1 In 109.96(2) 7_556 3_545
Ge1 Ho1 In 53.55(2) 7_546 3_545
Ge2 Ho1 In 137.758(13) . 3_545
Ge2 Ho1 In 58.73(2) 7_545 3_545
Ge2 Ho1 In 111.91(2) 7 3_545
Ru Ho1 In 98.315(18) 1_554 3_545
In Ho1 In 79.70(2) 3 3_545
Ge1 Ho1 Ru 46.18(2) 7_556 7_556
Ge1 Ho1 Ru 103.29(3) 7_546 7_556
Ge2 Ho1 Ru 45.128(14) . 7_556
Ge2 Ho1 Ru 148.17(2) 7_545 7_556
Ge2 Ho1 Ru 88.27(3) 7 7_556
Ru Ho1 Ru 112.04(2) 1_554 7_556
In Ho1 Ru 92.992(19) 3 7_556
In Ho1 Ru 149.533(16) 3_545 7_556
Ge1 Ho1 Ru 103.29(3) 7_556 7_546
Ge1 Ho1 Ru 46.18(2) 7_546 7_546
Ge2 Ho1 Ru 45.128(14) . 7_546
Ge2 Ho1 Ru 88.27(3) 7_545 7_546
Ge2 Ho1 Ru 148.17(2) 7 7_546
Ru Ho1 Ru 112.04(2) 1_554 7_546
In Ho1 Ru 149.533(16) 3 7_546
In Ho1 Ru 92.992(19) 3_545 7_546
Ru Ho1 Ru 78.37(2) 7_556 7_546
Ge1 Ho1 Ho2 112.07(2) 7_556 5_655
Ge1 Ho1 Ho2 112.07(2) 7_546 5_655
Ge2 Ho1 Ho2 148.07(2) . 5_655
Ge2 Ho1 Ho2 54.042(19) 7_545 5_655
Ge2 Ho1 Ho2 54.042(19) 7 5_655
Ru Ho1 Ho2 53.58(2) 1_554 5_655
In Ho1 Ho2 58.612(9) 3 5_655
In Ho1 Ho2 58.612(9) 3_545 5_655
Ru Ho1 Ho2 140.225(13) 7_556 5_655
Ru Ho1 Ho2 140.225(13) 7_546 5_655
Ge1 Ho1 Ho1 143.02(2) 7_556 7_545
Ge1 Ho1 Ho1 86.70(2) 7_546 7_545
Ge2 Ho1 Ho1 53.99(2) . 7_545
Ge2 Ho1 Ho1 52.270(19) 7_545 7_545
Ge2 Ho1 Ho1 101.83(2) 7 7_545
Ru Ho1 Ho1 59.392(15) 1_554 7_545
In Ho1 Ho1 157.574(18) 3 7_545
In Ho1 Ho1 99.93(2) 3_545 7_545
Ru Ho1 Ho1 97.74(2) 7_556 7_545
Ru Ho1 Ho1 52.652(17) 7_546 7_545
Ho2 Ho1 Ho1 101.797(17) 5_655 7_545
Ge1 Ho2 Ge1 91.87(3) 3 3_545
Ge1 Ho2 Ru 109.35(2) 3 5_656
Ge1 Ho2 Ru 109.35(2) 3_545 5_656
Ge1 Ho2 Ge2 82.60(3) 3 3
Ge1 Ho2 Ge2 151.00(3) 3_545 3
Ru Ho2 Ge2 47.744(17) 5_656 3
Ge1 Ho2 Ge2 151.00(3) 3 3_545
Ge1 Ho2 Ge2 82.60(3) 3_545 3_545
Ru Ho2 Ge2 47.744(17) 5_656 3_545
Ge2 Ho2 Ge2 88.58(3) 3 3_545
Ge1 Ho2 Ru 48.36(2) 3 3
Ge1 Ho2 Ru 108.25(3) 3_545 3
Ru Ho2 Ru 61.007(19) 5_656 3
Ge2 Ho2 Ru 48.24(2) 3 3
Ge2 Ho2 Ru 106.50(3) 3_545 3
Ge1 Ho2 Ru 108.25(3) 3 3_545
Ge1 Ho2 Ru 48.36(2) 3_545 3_545
Ru Ho2 Ru 61.007(19) 5_656 3_545
Ge2 Ho2 Ru 106.50(3) 3 3_545
Ge2 Ho2 Ru 48.24(2) 3_545 3_545
Ru Ho2 Ru 85.73(3) 3 3_545
Ge1 Ho2 Ge1 108.73(2) 3 7_546
Ge1 Ho2 Ge1 49.10(3) 3_545 7_546
Ru Ho2 Ge1 136.408(16) 5_656 7_546
Ge2 Ho2 Ge1 158.73(3) 3 7_546
Ge2 Ho2 Ge1 89.05(3) 3_545 7_546
Ru Ho2 Ge1 151.49(2) 3 7_546
Ru Ho2 Ge1 87.41(2) 3_545 7_546
Ge1 Ho2 Ge1 49.10(3) 3 7_556
Ge1 Ho2 Ge1 108.73(2) 3_545 7_556
Ru Ho2 Ge1 136.408(16) 5_656 7_556
Ge2 Ho2 Ge1 89.05(3) 3 7_556
Ge2 Ho2 Ge1 158.73(3) 3_545 7_556
Ru Ho2 Ge1 87.41(2) 3 7_556
Ru Ho2 Ge1 151.49(2) 3_545 7_556
Ge1 Ho2 Ge1 85.54(3) 7_546 7_556
Ge1 Ho2 In 150.52(2) 3 3_545
Ge1 Ho2 In 88.07(3) 3_545 3_545
Ru Ho2 In 98.401(15) 5_656 3_545
Ge2 Ho2 In 110.50(2) 3 3_545
Ge2 Ho2 In 58.10(2) 3_545 3_545
Ru Ho2 In 156.717(16) 3 3_545
Ru Ho2 In 93.58(2) 3_545 3_545
Ge1 Ho2 In 51.365(18) 7_546 3_545
Ge1 Ho2 In 103.31(2) 7_556 3_545
Ge1 Ho2 In 88.07(3) 3 3
Ge1 Ho2 In 150.52(2) 3_545 3
Ru Ho2 In 98.401(15) 5_656 3
Ge2 Ho2 In 58.10(2) 3 3
Ge2 Ho2 In 110.50(2) 3_545 3
Ru Ho2 In 93.58(2) 3 3
Ru Ho2 In 156.717(16) 3_545 3
Ge1 Ho2 In 103.31(2) 7_546 3
Ge1 Ho2 In 51.365(18) 7_556 3
In Ho2 In 77.98(2) 3_545 3
Ge1 Ho2 Ho2 56.621(17) 3 5_656
Ge1 Ho2 Ho2 56.621(17) 3_545 5_656
Ru Ho2 Ho2 156.16(2) 5_656 5_656
Ge2 Ho2 Ho2 135.584(15) 3 5_656
Ge2 Ho2 Ho2 135.584(15) 3_545 5_656
Ru Ho2 Ho2 102.78(2) 3 5_656
Ru Ho2 Ho2 102.78(2) 3_545 5_656
Ge1 Ho2 Ho2 52.108(18) 7_546 5_656
Ge1 Ho2 Ho2 52.108(18) 7_556 5_656
In Ho2 Ho2 100.071(19) 3_545 5_656
In Ho2 Ho2 100.071(19) 3 5_656
Ge2 Ru Ge2 119.44(5) 7_556 7_546
Ge2 Ru Ge1 113.03(3) 7_556 .
Ge2 Ru Ge1 113.03(3) 7_546 .
Ge2 Ru Ge2 102.22(3) 7_556 .
Ge2 Ru Ge2 102.22(3) 7_546 .
Ge1 Ru Ge2 104.28(4) . .
Ge2 Ru Ho2 66.26(2) 7_556 5_656
Ge2 Ru Ho2 66.26(2) 7_546 5_656
Ge1 Ru Ho2 177.91(3) . 5_656
Ge2 Ru Ho2 77.81(3) . 5_656
Ge2 Ru Ho1 65.29(2) 7_556 1_556
Ge2 Ru Ho1 65.29(2) 7_546 1_556
Ge1 Ru Ho1 106.89(3) . 1_556
Ge2 Ru Ho1 148.83(3) . 1_556
Ho2 Ru Ho1 71.02(2) 5_656 1_556
Ge2 Ru Ho2 161.72(3) 7_556 3_445
Ge2 Ru Ho2 76.97(3) 7_546 3_445
Ge1 Ru Ho2 62.33(2) . 3_445
Ge2 Ru Ho2 64.21(2) . 3_445
Ho2 Ru Ho2 118.992(19) 5_656 3_445
Ho1 Ru Ho2 132.652(15) 1_556 3_445
Ge2 Ru Ho2 76.97(3) 7_556 3_455
Ge2 Ru Ho2 161.72(3) 7_546 3_455
Ge1 Ru Ho2 62.33(2) . 3_455
Ge2 Ru Ho2 64.21(2) . 3_455
Ho2 Ru Ho2 118.992(19) 5_656 3_455
Ho1 Ru Ho2 132.652(15) 1_556 3_455
Ho2 Ru Ho2 85.73(3) 3_445 3_455
Ge2 Ru Ru 123.87(4) 7_556 7_546
Ge2 Ru Ru 51.97(3) 7_546 7_546
Ge1 Ru Ru 120.44(3) . 7_546
Ge2 Ru Ru 50.25(2) . 7_546
Ho2 Ru Ru 60.86(2) 5_656 7_546
Ho1 Ru Ru 111.15(3) 1_556 7_546
Ho2 Ru Ru 58.13(2) 3_445 7_546
Ho2 Ru Ru 113.34(3) 3_455 7_546
Ge2 Ru Ru 51.97(3) 7_556 7_556
Ge2 Ru Ru 123.87(4) 7_546 7_556
Ge1 Ru Ru 120.44(3) . 7_556
Ge2 Ru Ru 50.25(2) . 7_556
Ho2 Ru Ru 60.86(2) 5_656 7_556
Ho1 Ru Ru 111.15(3) 1_556 7_556
Ho2 Ru Ru 113.34(3) 3_445 7_556
Ho2 Ru Ru 58.13(2) 3_455 7_556
Ru Ru Ru 85.58(4) 7_546 7_556
Ge2 Ru Ho1 59.25(3) 7_556 7_556
Ge2 Ru Ho1 125.45(3) 7_546 7_556
Ge1 Ru Ho1 57.323(18) . 7_556
Ge2 Ru Ho1 132.23(2) . 7_556
Ho2 Ru Ho1 121.284(17) 5_656 7_556
Ho1 Ru Ho1 67.96(2) 1_556 7_556
Ho2 Ru Ho1 119.64(3) 3_445 7_556
Ho2 Ru Ho1 68.59(2) 3_455 7_556
Ru Ru Ho1 176.37(2) 7_546 7_556
Ru Ru Ho1 98.02(2) 7_556 7_556
Ge2 Ru Ho1 125.45(3) 7_556 7_546
Ge2 Ru Ho1 59.25(3) 7_546 7_546
Ge1 Ru Ho1 57.323(18) . 7_546
Ge2 Ru Ho1 132.23(2) . 7_546
Ho2 Ru Ho1 121.284(17) 5_656 7_546
Ho1 Ru Ho1 67.96(2) 1_556 7_546
Ho2 Ru Ho1 68.59(2) 3_445 7_546
Ho2 Ru Ho1 119.64(3) 3_455 7_546
Ru Ru Ho1 98.02(2) 7_546 7_546
Ru Ru Ho1 176.37(2) 7_556 7_546
Ho1 Ru Ho1 78.37(2) 7_556 7_546
Ge1 In Ge1 180.00(3) 5_556 1_554
Ge1 In Ge2 86.98(3) 5_556 5
Ge1 In Ge2 93.02(3) 1_554 5
Ge1 In Ge2 93.02(3) 5_556 .
Ge1 In Ge2 86.98(3) 1_554 .
Ge2 In Ge2 180.0 5 .
Ge1 In Ho1 55.886(13) 5_556 3_445
Ge1 In Ho1 124.114(13) 1_554 3_445
Ge2 In Ho1 56.423(18) 5 3_445
Ge2 In Ho1 123.578(18) . 3_445
Ge1 In Ho1 124.114(13) 5_556 7
Ge1 In Ho1 55.886(13) 1_554 7
Ge2 In Ho1 123.577(18) 5 7
Ge2 In Ho1 56.422(18) . 7
Ho1 In Ho1 180.0 3_445 7
Ge1 In Ho1 55.886(13) 5_556 3_455
Ge1 In Ho1 124.114(13) 1_554 3_455
Ge2 In Ho1 56.423(18) 5 3_455
Ge2 In Ho1 123.578(18) . 3_455
Ho1 In Ho1 79.70(2) 3_445 3_455
Ho1 In Ho1 100.30(2) 7 3_455
Ge1 In Ho1 124.114(13) 5_556 7_545
Ge1 In Ho1 55.886(13) 1_554 7_545
Ge2 In Ho1 123.577(18) 5 7_545
Ge2 In Ho1 56.422(18) . 7_545
Ho1 In Ho1 100.30(2) 3_445 7_545
Ho1 In Ho1 79.70(2) 7 7_545
Ho1 In Ho1 180.000(12) 3_455 7_545
Ge1 In Ho2 59.785(19) 5_556 3_455
Ge1 In Ho2 120.215(19) 1_554 3_455
Ge2 In Ho2 124.402(13) 5 3_455
Ge2 In Ho2 55.598(13) . 3_455
Ho1 In Ho2 115.561(16) 3_445 3_455
Ho1 In Ho2 64.439(16) 7 3_455
Ho1 In Ho2 67.982(16) 3_455 3_455
Ho1 In Ho2 112.018(17) 7_545 3_455
Ge1 In Ho2 120.215(19) 5_556 7_545
Ge1 In Ho2 59.785(19) 1_554 7_545
Ge2 In Ho2 55.598(13) 5 7_545
Ge2 In Ho2 124.402(13) . 7_545
Ho1 In Ho2 64.439(16) 3_445 7_545
Ho1 In Ho2 115.561(16) 7 7_545
Ho1 In Ho2 112.018(17) 3_455 7_545
Ho1 In Ho2 67.982(16) 7_545 7_545
Ho2 In Ho2 180.0 3_455 7_545
Ge1 In Ho2 120.215(19) 5_556 7
Ge1 In Ho2 59.785(19) 1_554 7
Ge2 In Ho2 55.598(13) 5 7
Ge2 In Ho2 124.402(13) . 7
Ho1 In Ho2 112.018(17) 3_445 7
Ho1 In Ho2 67.982(16) 7 7
Ho1 In Ho2 64.439(16) 3_455 7
Ho1 In Ho2 115.561(16) 7_545 7
Ho2 In Ho2 102.02(2) 3_455 7
Ho2 In Ho2 77.98(2) 7_545 7
Ge1 In Ho2 59.785(19) 5_556 3_445
Ge1 In Ho2 120.215(19) 1_554 3_445
Ge2 In Ho2 124.402(13) 5 3_445
Ge2 In Ho2 55.598(13) . 3_445
Ho1 In Ho2 67.982(16) 3_445 3_445
Ho1 In Ho2 112.018(17) 7 3_445
Ho1 In Ho2 115.561(16) 3_455 3_445
Ho1 In Ho2 64.439(16) 7_545 3_445
Ho2 In Ho2 77.98(2) 3_455 3_445
Ho2 In Ho2 102.02(2) 7_545 3_445
Ho2 In Ho2 180.0 7 3_445
Ru Ge1 Ge1 118.43(5) . 5_556
Ru Ge1 In 130.90(4) . 1_556
Ge1 Ge1 In 110.66(5) 5_556 1_556
Ru Ge1 Ho1 76.50(2) . 7_556
Ge1 Ge1 Ho1 132.542(17) 5_556 7_556
In Ge1 Ho1 70.56(2) 1_556 7_556
Ru Ge1 Ho1 76.50(2) . 7_546
Ge1 Ge1 Ho1 132.542(17) 5_556 7_546
In Ge1 Ho1 70.56(2) 1_556 7_546
Ho1 Ge1 Ho1 93.75(3) 7_556 7_546
Ru Ge1 Ho2 69.31(2) . 3_445
Ge1 Ge1 Ho2 68.99(3) 5_556 3_445
In Ge1 Ho2 133.167(17) 1_556 3_445
Ho1 Ge1 Ho2 145.78(3) 7_556 3_445
Ho1 Ge1 Ho2 77.17(2) 7_546 3_445
Ru Ge1 Ho2 69.31(2) . 3_455
Ge1 Ge1 Ho2 68.99(3) 5_556 3_455
In Ge1 Ho2 133.167(17) 1_556 3_455
Ho1 Ge1 Ho2 77.17(2) 7_556 3_455
Ho1 Ge1 Ho2 145.78(3) 7_546 3_455
Ho2 Ge1 Ho2 91.87(3) 3_445 3_455
Ru Ge1 Ho2 136.009(17) . 7_546
Ge1 Ge1 Ho2 61.91(3) 5_556 7_546
In Ge1 Ho2 68.849(19) 1_556 7_546
Ho1 Ge1 Ho2 139.22(3) 7_556 7_546
Ho1 Ge1 Ho2 76.47(2) 7_546 7_546
Ho2 Ge1 Ho2 71.27(2) 3_445 7_546
Ho2 Ge1 Ho2 130.90(3) 3_455 7_546
Ru Ge1 Ho2 136.009(17) . 7_556
Ge1 Ge1 Ho2 61.91(3) 5_556 7_556
In Ge1 Ho2 68.849(19) 1_556 7_556
Ho1 Ge1 Ho2 76.47(2) 7_556 7_556
Ho1 Ge1 Ho2 139.22(3) 7_546 7_556
Ho2 Ge1 Ho2 130.90(3) 3_445 7_556
Ho2 Ge1 Ho2 71.27(2) 3_455 7_556
Ho2 Ge1 Ho2 85.54(3) 7_546 7_556
Ru Ge2 Ru 119.44(5) 7_556 7_546
Ru Ge2 Ru 77.78(3) 7_556 .
Ru Ge2 Ru 77.78(3) 7_546 .
Ru Ge2 Ho1 75.62(3) 7_556 .
Ru Ge2 Ho1 75.62(3) 7_546 .
Ru Ge2 Ho1 125.66(4) . .
Ru Ge2 Ho2 143.06(4) 7_556 3_445
Ru Ge2 Ho2 66.00(2) 7_546 3_445
Ru Ge2 Ho2 67.55(2) . 3_445
Ho1 Ge2 Ho2 135.607(15) . 3_445
Ru Ge2 Ho2 66.00(2) 7_556 3_455
Ru Ge2 Ho2 143.06(4) 7_546 3_455
Ru Ge2 Ho2 67.55(2) . 3_455
Ho1 Ge2 Ho2 135.607(16) . 3_455
Ho2 Ge2 Ho2 88.58(3) 3_445 3_455
Ru Ge2 Ho1 145.26(4) 7_556 7_545
Ru Ge2 Ho1 67.62(2) 7_546 7_545
Ru Ge2 Ho1 134.447(18) . 7_545
Ho1 Ge2 Ho1 73.74(2) . 7_545
Ho2 Ge2 Ho1 71.68(2) 3_445 7_545
Ho2 Ge2 Ho1 131.15(3) 3_455 7_545
Ru Ge2 Ho1 67.62(2) 7_556 7
Ru Ge2 Ho1 145.26(4) 7_546 7
Ru Ge2 Ho1 134.447(18) . 7
Ho1 Ge2 Ho1 73.74(2) . 7
Ho2 Ge2 Ho1 131.15(3) 3_445 7
Ho2 Ge2 Ho1 71.68(2) 3_455 7
Ho1 Ge2 Ho1 88.25(3) 7_545 7
Ru Ge2 In 120.27(2) 7_556 .
Ru Ge2 In 120.27(2) 7_546 .
Ru Ge2 In 113.60(3) . .
Ho1 Ge2 In 120.74(4) . .
Ho2 Ge2 In 66.30(2) 3_445 .
Ho2 Ge2 In 66.30(2) 3_455 .
Ho1 Ge2 In 64.849(19) 7_545 .
Ho1 Ge2 In 64.849(19) 7 .

loop_
_geom_bond_atom_site_label_1
_geom_bond_atom_site_label_2
_geom_bond_distance
_geom_bond_site_symmetry_2
Ho1 Ge1 2.9011(8) 7_556
Ho1 Ge1 2.9011(8) 7_546
Ho1 Ge2 2.9735(11) .
Ho1 Ge2 3.0413(9) 7_545
Ho1 Ge2 3.0413(9) 7
Ho1 Ru 3.0956(10) 1_554
Ho1 In 3.3044(7) 3
Ho1 In 3.3044(7) 3_545
Ho1 Ru 3.3514(8) 7_556
Ho1 Ru 3.3514(8) 7_546
Ho1 Ho2 3.5564(10) 5_655
Ho1 Ho1 3.6093(9) 7_545
Ho2 Ge1 2.9468(8) 3
Ho2 Ge1 2.9468(8) 3_545
Ho2 Ru 3.0263(11) 5_656
Ho2 Ge2 3.0324(8) 3
Ho2 Ge2 3.0324(8) 3_545
Ho2 Ru 3.1126(7) 3
Ho2 Ru 3.1126(7) 3_545
Ho2 Ge1 3.1181(9) 7_546
Ho2 Ge1 3.1181(9) 7_556
Ho2 In 3.3654(7) 3_545
Ho2 In 3.3654(7) 3
Ho2 Ho2 3.5364(10) 5_656
Ru Ge2 2.4520(8) 7_556
Ru Ge2 2.4520(8) 7_546
Ru Ge1 2.4866(12) .
Ru Ge2 2.5123(13) .
Ru Ho2 3.0263(11) 5_656
Ru Ho1 3.0956(10) 1_556
Ru Ho2 3.1126(7) 3_445
Ru Ho2 3.1126(7) 3_455
Ru Ru 3.1170(10) 7_546
Ru Ru 3.1170(10) 7_556
Ru Ho1 3.3514(8) 7_556
Ru Ho1 3.3514(8) 7_546
In Ge1 2.8187(10) 5_556
In Ge1 2.8187(10) 1_554
In Ge2 3.1201(11) 5
In Ge2 3.1201(11) .
In Ho1 3.3043(7) 3_445
In Ho1 3.3043(7) 7
In Ho1 3.3043(7) 3_455
In Ho1 3.3043(7) 7_545
In Ho2 3.3654(7) 3_455
In Ho2 3.3654(7) 7_545
In Ho2 3.3654(7) 7
In Ho2 3.3654(7) 3_445
Ge1 Ge1 2.5245(17) 5_556
Ge1 In 2.8187(10) 1_556
Ge1 Ho1 2.9011(8) 7_556
Ge1 Ho1 2.9011(8) 7_546
Ge1 Ho2 2.9468(8) 3_445
Ge1 Ho2 2.9468(8) 3_455
Ge1 Ho2 3.1182(9) 7_546
Ge1 Ho2 3.1182(9) 7_556
Ge2 Ru 2.4519(8) 7_556
Ge2 Ru 2.4519(8) 7_546
Ge2 Ho2 3.0324(8) 3_445
Ge2 Ho2 3.0324(8) 3_455
Ge2 Ho1 3.0413(9) 7_545
Ge2 Ho1 3.0413(9) 7
